data_7714914
loop_
_publ_author_name
'Pavun, Anna'
'Niess, Raffael'
'Scheibel, Lucas A.'
'Seidl, Michael'
'Hohloch, Stephan'

_publ_section_title
;
 A mesoionic carbene stabilized nickel(II) hydroxide complex: a facile
 precursor for C-H activation chemistry.
;
_journal_issue 6
_journal_name_full 'Dalton transactions (Cambridge, England : 2003)'
_journal_page_first 2749
_journal_page_last 2761
_journal_paper_doi 10.1039/d3dt03746k
_journal_volume 53
_journal_year 2024
_chemical_formula_moiety 'C39 H46 N8 Ni O2 S, 1[C6H6]'
_chemical_formula_sum 'C45 H52 N8 Ni O2 S'
_chemical_formula_weight 827.71
_space_group_crystal_system monoclinic
_space_group_IT_number 14
_space_group_name_Hall '-P 2ybc'
_space_group_name_H-M_alt 'P 1 21/c 1'
_atom_sites_solution_hydrogens mixed
_atom_sites_solution_primary dual
_audit_creation_date 2022-11-21
_audit_creation_method
;
Olex2 1.5-alpha
(compiled 2022.11.02 svn.ra8b101fa for OlexSys, GUI svn.r6635)
;
_audit_update_record
;
2023-09-12 deposited with the CCDC.	2024-01-04 downloaded from the CCDC.
;
_cell_angle_alpha 90
_cell_angle_beta 96.097(3)
_cell_angle_gamma 90
_cell_formula_units_Z 4
_cell_length_a 16.3158(15)
_cell_length_b 21.3714(16)
_cell_length_c 12.1193(11)
_cell_measurement_reflns_used 5254
_cell_measurement_temperature 153.00
_cell_measurement_theta_max 21.953
_cell_measurement_theta_min 2.211
_cell_volume 4202.0(6)
_computing_cell_refinement 'SAINT V8.40B (?, 2016)'
_computing_data_reduction 'SAINT V8.40B (?, 2016)'
_computing_molecular_graphics 'Olex2 1.5-alpha (Dolomanov et al., 2009)'
_computing_publication_material 'Olex2 1.5-alpha (Dolomanov et al., 2009)'
_computing_structure_refinement 'XL  (Sheldrick, 2008)'
_computing_structure_solution 'SHELXT 2018/2 (Sheldrick, 2018)'
_diffrn_ambient_temperature 153.00
_diffrn_measured_fraction_theta_full 0.999
_diffrn_measured_fraction_theta_max 0.999
_diffrn_measurement_device_type 'Bruker D8 Quest, PhotonIII'
_diffrn_measurement_method '\f and \w scans'
_diffrn_radiation_type MoK\a
_diffrn_radiation_wavelength 0.71073
_diffrn_reflns_av_R_equivalents 0.1362
_diffrn_reflns_av_unetI/netI 0.0681
_diffrn_reflns_Laue_measured_fraction_full 0.999
_diffrn_reflns_Laue_measured_fraction_max 0.999
_diffrn_reflns_limit_h_max 19
_diffrn_reflns_limit_h_min -19
_diffrn_reflns_limit_k_max 25
_diffrn_reflns_limit_k_min -25
_diffrn_reflns_limit_l_max 14
_diffrn_reflns_limit_l_min -14
_diffrn_reflns_number 95811
_diffrn_reflns_point_group_measured_fraction_full 0.999
_diffrn_reflns_point_group_measured_fraction_max 0.999
_diffrn_reflns_theta_full 25.242
_diffrn_reflns_theta_max 25.500
_diffrn_reflns_theta_min 1.906
_diffrn_source_current 1.0
_diffrn_source_power 0.05
_diffrn_source_voltage 50.0
_diffrn_standards_number 0
_exptl_absorpt_coefficient_mu 0.559
_exptl_absorpt_correction_T_max 0.7456
_exptl_absorpt_correction_T_min 0.6587
_exptl_absorpt_correction_type multi-scan
_exptl_absorpt_process_details
;
SADABS-2016/2 (Bruker,2016/2) was used for absorption correction.
wR2(int) was 0.0655 before and 0.0515 after correction.
The Ratio of minimum to maximum transmission is 0.8834.
The \l/2 correction factor is Not present.
;
_exptl_crystal_colour orange
_exptl_crystal_colour_primary orange
_exptl_crystal_density_diffrn 1.308
_exptl_crystal_description needle
_exptl_crystal_F_000 1752
_exptl_crystal_size_max 0.4
_exptl_crystal_size_mid 0.12
_exptl_crystal_size_min 0.03
_refine_diff_density_max 0.557
_refine_diff_density_min -0.638
_refine_diff_density_rms 0.073
_refine_ls_extinction_method none
_refine_ls_goodness_of_fit_ref 1.019
_refine_ls_hydrogen_treatment mixed
_refine_ls_matrix_type full
_refine_ls_number_parameters 502
_refine_ls_number_reflns 7819
_refine_ls_number_restraints 0
_refine_ls_restrained_S_all 1.019
_refine_ls_R_factor_all 0.0760
_refine_ls_R_factor_gt 0.0528
_refine_ls_shift/su_max 0.001
_refine_ls_shift/su_mean 0.000
_refine_ls_structure_factor_coef Fsqd
_refine_ls_weighting_details 'w=1/[\s^2^(Fo^2^)+(0.0815P)^2^+1.8251P] where P=(Fo^2^+2Fc^2^)/3'
_refine_ls_weighting_scheme calc
_refine_ls_wR_factor_gt 0.1339
_refine_ls_wR_factor_ref 0.1550
_reflns_Friedel_coverage 0.000
_reflns_number_gt 5626
_reflns_number_total 7819
_reflns_threshold_expression 'I > 2\s(I)'
_cod_data_source_file d3dt03746k2.cif
_cod_data_source_block sh_130m
_cod_depositor_comments 'Adding full bibliography for 7714908--7714920.cif.'
_cod_database_code 7714914
_shelx_shelxl_version_number 2018/3
_shelx_space_group_comment
;
The symmetry employed for this shelxl refinement is uniquely defined
by the following loop, which should always be used as a source of
symmetry information in preference to the above space-group names.
They are only intended as comments.
;
_shelx_estimated_absorpt_t_max 0.983
_shelx_estimated_absorpt_t_min 0.807
_olex2_refinement_description
;
1. Fixed Uiso
 At 1.2 times of:
  All C(H) groups, All C(H,H) groups
 At 1.5 times of:
  All C(H,H,H) groups
2. Others
 Sof(C27A)=Sof(H27D)=Sof(H27E)=Sof(H27F)=Sof(C28A)=Sof(H28D)=Sof(H28E)=
 Sof(H28F)=Sof(C26A)=Sof(H26D)=Sof(H26E)=Sof(H26F)=1-FVAR(1)
 Sof(C26)=Sof(H26A)=Sof(H26B)=Sof(H26C)=Sof(C27)=Sof(H27A)=Sof(H27B)=Sof(H27C)=
 Sof(C28)=Sof(H28A)=Sof(H28B)=Sof(H28C)=FVAR(1)
3.a Secondary CH2 refined with riding coordinates:
 C5(H5A,H5B), C11(H11A,H11B), C7(H7A,H7B), C9(H9A,H9B), C12(H12A,H12B), C6(H6A,
 H6B), C10(H10A,H10B), C8(H8A,H8B)
3.b Aromatic/amide H refined with riding coordinates:
 C22(H22), C15(H15), C17(H17), C20(H20), C41(H41), C45(H45), C42(H42), C44(H44)
3.c Idealised Me refined as rotating group:
 C32(H32A,H32B,H32C), C31(H31A,H31B,H31C), C30(H30A,H30B,H30C), C46(H46A,H46B,
 H46C), C26(H26A,H26B,H26C), C27(H27A,H27B,H27C), C28(H28A,H28B,H28C),
 C27A(H27D,H27E,H27F), C28A(H28D,H28E,H28F), C26A(H26D,H26E,H26F)
;
_smtbx_masks_special_details
;
A solvent mask was calculated and 158 electrons were 
found in a volume of 870\%A^3^ in 1 void per unit cell. 
This is consistent with the presence of 
1[C6H6] per Asymmetric Unit 
which account for 168 electrons 
per unit cell.
;
_smtbx_masks_void_probe_radius 1.2
_smtbx_masks_void_truncation_radius 1.2
_olex2_submission_special_instructions 'No special instructions were received'

loop_
_space_group_symop_operation_xyz
'x, y, z'
'-x, y+1/2, -z+1/2'
'-x, -y, -z'
'x, -y-1/2, z-1/2'

loop_
_atom_site_label
_atom_site_type_symbol
_atom_site_fract_x
_atom_site_fract_y
_atom_site_fract_z
_atom_site_U_iso_or_equiv
_atom_site_adp_type
_atom_site_occupancy
_atom_site_site_symmetry_order
_atom_site_calc_flag
_atom_site_refinement_flags_posn
_atom_site_refinement_flags_adp
_atom_site_refinement_flags_occupancy
_atom_site_disorder_assembly
_atom_site_disorder_group
Ni1 Ni 0.52442(2) 0.47641(2) 0.68450(3) 0.02877(14) Uani 1 1 d . . . . .
S40 S 0.48671(6) 0.39451(4) 0.86575(7) 0.0367(2) Uani 1 1 d . . . . .
O41 O 0.47779(16) 0.33535(10) 0.8092(2) 0.0442(6) Uani 1 1 d . . . . .
N2 N 0.56378(16) 0.37077(11) 0.5425(2) 0.0303(6) Uani 1 1 d . . . . .
O40 O 0.45503(17) 0.39763(11) 0.9725(2) 0.0507(7) Uani 1 1 d . . . . .
N1 N 0.58717(16) 0.60048(11) 0.7576(2) 0.0299(6) Uani 1 1 d . . . . .
N10 N 0.62697(16) 0.48942(11) 0.6342(2) 0.0305(6) Uani 1 1 d . . . . .
N4 N 0.53421(17) 0.32119(11) 0.4815(2) 0.0321(6) Uani 1 1 d . . . . .
N3 N 0.56977(17) 0.65849(11) 0.7921(2) 0.0338(6) Uani 1 1 d . . . . .
N40 N 0.44824(17) 0.44918(12) 0.7870(2) 0.0328(6) Uani 1 1 d . . . . .
N6 N 0.45488(17) 0.32280(12) 0.4959(2) 0.0322(6) Uani 1 1 d . . . . .
N5 N 0.48935(16) 0.65504(11) 0.7960(2) 0.0314(6) Uani 1 1 d . . . . .
C23 C 0.64982(19) 0.38456(14) 0.5511(2) 0.0305(7) Uani 1 1 d . . . . .
C2 C 0.5072(2) 0.40263(14) 0.5966(3) 0.0320(7) Uani 1 1 d . . . . .
C5 C 0.3651(2) 0.58885(14) 0.7573(3) 0.0340(7) Uani 1 1 d . . . . .
H5A H 0.353248 0.548184 0.791296 0.041 Uiso 1 1 calc R U . . .
H5B H 0.343056 0.587344 0.678014 0.041 Uiso 1 1 calc R U . . .
C13 C 0.6834(2) 0.53341(14) 0.6763(3) 0.0328(7) Uani 1 1 d . . . . .
C4 C 0.4345(2) 0.36985(14) 0.5624(3) 0.0341(7) Uani 1 1 d . . . . .
C1 C 0.52135(19) 0.56055(14) 0.7395(2) 0.0303(7) Uani 1 1 d . . . . .
C14 C 0.6693(2) 0.58707(14) 0.7370(3) 0.0324(7) Uani 1 1 d . . . . .
C24 C 0.67470(19) 0.44307(14) 0.5929(2) 0.0313(7) Uani 1 1 d . . . . .
C16 C 0.8160(2) 0.61243(16) 0.7539(3) 0.0396(8) Uani 1 1 d . . . . .
C22 C 0.7083(2) 0.34165(15) 0.5235(3) 0.0345(7) Uani 1 1 d . . . . .
H22 H 0.690627 0.301971 0.494699 0.041 Uiso 1 1 calc R U . . .
C15 C 0.7347(2) 0.62549(15) 0.7760(3) 0.0375(7) Uani 1 1 d . . . . .
H15 H 0.724369 0.661409 0.818640 0.045 Uiso 1 1 calc R U . . .
C3 C 0.4566(2) 0.59862(14) 0.7661(3) 0.0306(7) Uani 1 1 d . . . . .
C11 C 0.4462(2) 0.71009(14) 0.8333(3) 0.0361(7) Uani 1 1 d . . . . .
H11A H 0.470778 0.748774 0.806161 0.043 Uiso 1 1 calc R U . . .
H11B H 0.451167 0.711474 0.915364 0.043 Uiso 1 1 calc R U . . .
C18 C 0.7652(2) 0.51868(15) 0.6580(3) 0.0348(7) Uani 1 1 d . . . . .
C19 C 0.7597(2) 0.45801(15) 0.6043(3) 0.0356(7) Uani 1 1 d . . . . .
C17 C 0.8305(2) 0.55842(16) 0.6955(3) 0.0411(8) Uani 1 1 d . . . . .
H17 H 0.884987 0.548352 0.680845 0.049 Uiso 1 1 calc R U . . .
C7 C 0.3216(2) 0.64167(14) 0.8157(3) 0.0374(7) Uani 1 1 d . . . . .
H7A H 0.261651 0.640492 0.791721 0.045 Uiso 1 1 calc R U . . .
H7B H 0.329612 0.635203 0.896999 0.045 Uiso 1 1 calc R U . . .
C29 C 0.8559(2) 0.30524(16) 0.5110(3) 0.0418(8) Uani 1 1 d . . . . .
C21 C 0.7929(2) 0.35566(15) 0.5372(3) 0.0356(7) Uani 1 1 d . . . . .
C40 C 0.5944(2) 0.40797(15) 0.8887(3) 0.0382(8) Uani 1 1 d . . . . .
C9 C 0.3563(2) 0.70540(15) 0.7873(3) 0.0380(8) Uani 1 1 d . . . . .
H9A H 0.351066 0.710930 0.705799 0.046 Uiso 1 1 calc R U . . .
H9B H 0.324437 0.739022 0.819374 0.046 Uiso 1 1 calc R U . . .
C20 C 0.8174(2) 0.41430(16) 0.5761(3) 0.0388(8) Uani 1 1 d . . . . .
H20 H 0.874258 0.424944 0.583634 0.047 Uiso 1 1 calc R U . . .
C12 C 0.3996(2) 0.27336(15) 0.4479(3) 0.0372(7) Uani 1 1 d . . . . .
H12A H 0.428329 0.232509 0.453631 0.045 Uiso 1 1 calc R U . . .
H12B H 0.383133 0.282186 0.368434 0.045 Uiso 1 1 calc R U . . .
C6 C 0.3486(2) 0.37767(16) 0.5907(3) 0.0375(7) Uani 1 1 d . . . . .
H6A H 0.331136 0.421512 0.575971 0.045 Uiso 1 1 calc R U . . .
H6B H 0.347329 0.369613 0.670895 0.045 Uiso 1 1 calc R U . . .
C41 C 0.6233(2) 0.46327(16) 0.9407(3) 0.0457(9) Uani 1 1 d . . . . .
H41 H 0.585709 0.492650 0.965746 0.055 Uiso 1 1 calc R U . . .
C45 C 0.6496(2) 0.36572(18) 0.8512(3) 0.0486(9) Uani 1 1 d . . . . .
H45 H 0.630257 0.328083 0.815715 0.058 Uiso 1 1 calc R U . . .
C10 C 0.3248(2) 0.27092(17) 0.5093(3) 0.0497(9) Uani 1 1 d . . . . .
H10A H 0.339984 0.251684 0.582968 0.060 Uiso 1 1 calc R U . . .
H10B H 0.282958 0.243803 0.468071 0.060 Uiso 1 1 calc R U . . .
C8 C 0.2877(2) 0.33408(17) 0.5251(4) 0.0503(9) Uani 1 1 d . . . . .
H8A H 0.238115 0.329282 0.564834 0.060 Uiso 1 1 calc R U . . .
H8B H 0.270286 0.352820 0.451598 0.060 Uiso 1 1 calc R U . . .
C25 C 0.8859(2) 0.65779(18) 0.7931(4) 0.0502(9) Uani 1 1 d . . . . .
C32 C 0.8488(3) 0.2935(2) 0.3862(3) 0.0555(10) Uani 1 1 d . . . . .
H32A H 0.792560 0.280217 0.360415 0.083 Uiso 1 1 calc R U . . .
H32B H 0.887723 0.260628 0.370120 0.083 Uiso 1 1 calc R U . . .
H32C H 0.861706 0.332098 0.347962 0.083 Uiso 1 1 calc R U . . .
C42 C 0.7072(3) 0.47491(19) 0.9556(4) 0.0612(12) Uani 1 1 d . . . . .
H42 H 0.726714 0.512440 0.991222 0.073 Uiso 1 1 calc R U . . .
C31 C 0.8384(3) 0.24372(19) 0.5690(4) 0.0608(12) Uani 1 1 d . . . . .
H31A H 0.839772 0.250919 0.649006 0.091 Uiso 1 1 calc R U . . .
H31B H 0.880319 0.212735 0.555020 0.091 Uiso 1 1 calc R U . . .
H31C H 0.783796 0.228159 0.539951 0.091 Uiso 1 1 calc R U . . .
C44 C 0.7333(3) 0.3788(2) 0.8657(4) 0.0649(12) Uani 1 1 d . . . . .
H44 H 0.771010 0.350212 0.838563 0.078 Uiso 1 1 calc R U . . .
C43 C 0.7629(3) 0.4332(3) 0.9196(4) 0.0703(14) Uani 1 1 d . . . . .
C30 C 0.9443(3) 0.3247(2) 0.5493(4) 0.0675(13) Uani 1 1 d . . . . .
H30A H 0.957687 0.362937 0.510207 0.101 Uiso 1 1 calc R U . . .
H30B H 0.982063 0.291188 0.532761 0.101 Uiso 1 1 calc R U . . .
H30C H 0.949858 0.332608 0.629364 0.101 Uiso 1 1 calc R U . . .
C46 C 0.8547(3) 0.4461(3) 0.9361(6) 0.108(2) Uani 1 1 d . . . . .
H46A H 0.864580 0.490615 0.923580 0.161 Uiso 1 1 calc R U . . .
H46B H 0.882459 0.421066 0.883447 0.161 Uiso 1 1 calc R U . . .
H46C H 0.876409 0.434918 1.012099 0.161 Uiso 1 1 calc R U . . .
C26 C 0.9714(5) 0.6323(5) 0.7747(11) 0.081(4) Uani 0.525(10) 1 d . . P A 1
H26A H 1.013994 0.660216 0.810296 0.121 Uiso 0.525(10) 1 calc R U P A 1
H26B H 0.976465 0.630159 0.694913 0.121 Uiso 0.525(10) 1 calc R U P A 1
H26C H 0.978311 0.590413 0.807061 0.121 Uiso 0.525(10) 1 calc R U P A 1
C27 C 0.8883(6) 0.6671(6) 0.9198(8) 0.075(4) Uani 0.525(10) 1 d . . P A 1
H27A H 0.900432 0.627136 0.957568 0.112 Uiso 0.525(10) 1 calc R U P A 1
H27B H 0.834700 0.682646 0.937589 0.112 Uiso 0.525(10) 1 calc R U P A 1
H27C H 0.931228 0.697598 0.944715 0.112 Uiso 0.525(10) 1 calc R U P A 1
C28 C 0.8705(7) 0.7202(5) 0.7367(11) 0.094(5) Uani 0.525(10) 1 d . . P A 1
H28A H 0.913160 0.749997 0.765742 0.140 Uiso 0.525(10) 1 calc R U P A 1
H28B H 0.816258 0.735999 0.751091 0.140 Uiso 0.525(10) 1 calc R U P A 1
H28C H 0.872119 0.715320 0.656535 0.140 Uiso 0.525(10) 1 calc R U P A 1
C27A C 0.8558(6) 0.7137(5) 0.8563(12) 0.077(4) Uani 0.475(10) 1 d . . P A 2
H27D H 0.840385 0.699629 0.928219 0.116 Uiso 0.475(10) 1 calc R U P A 2
H27E H 0.807751 0.732371 0.813123 0.116 Uiso 0.475(10) 1 calc R U P A 2
H27F H 0.899908 0.744839 0.867942 0.116 Uiso 0.475(10) 1 calc R U P A 2
C28A C 0.9201(8) 0.6826(6) 0.6877(10) 0.086(5) Uani 0.475(10) 1 d . . P A 2
H28D H 0.962906 0.713872 0.708379 0.129 Uiso 0.475(10) 1 calc R U P A 2
H28E H 0.875345 0.701859 0.638859 0.129 Uiso 0.475(10) 1 calc R U P A 2
H28F H 0.943705 0.647874 0.648790 0.129 Uiso 0.475(10) 1 calc R U P A 2
C26A C 0.9506(7) 0.6230(5) 0.8690(13) 0.085(5) Uani 0.475(10) 1 d . . P A 2
H26D H 0.969669 0.586486 0.829920 0.127 Uiso 0.475(10) 1 calc R U P A 2
H26E H 0.926465 0.609101 0.935552 0.127 Uiso 0.475(10) 1 calc R U P A 2
H26F H 0.997245 0.650818 0.890470 0.127 Uiso 0.475(10) 1 calc R U P A 2
H40 H 0.437(2) 0.4768(15) 0.835(3) 0.033(9) Uiso 1 1 d . . . . .

loop_
_atom_site_aniso_label
_atom_site_aniso_U_11
_atom_site_aniso_U_22
_atom_site_aniso_U_33
_atom_site_aniso_U_23
_atom_site_aniso_U_13
_atom_site_aniso_U_12
Ni1 0.0349(2) 0.0245(2) 0.0278(2) 0.00003(15) 0.00713(16) -0.00054(16)
S40 0.0522(5) 0.0282(4) 0.0309(4) 0.0047(3) 0.0102(4) 0.0004(3)
O41 0.0641(17) 0.0260(12) 0.0424(14) 0.0003(10) 0.0058(12) -0.0039(11)
N2 0.0348(14) 0.0267(13) 0.0301(14) -0.0029(10) 0.0072(11) 0.0014(11)
O40 0.0714(18) 0.0443(14) 0.0406(14) 0.0121(11) 0.0258(13) 0.0058(12)
N1 0.0349(14) 0.0251(13) 0.0305(14) -0.0005(10) 0.0075(11) -0.0009(11)
N10 0.0357(14) 0.0264(13) 0.0296(14) -0.0006(10) 0.0042(11) -0.0018(11)
N4 0.0391(15) 0.0280(13) 0.0296(14) -0.0008(10) 0.0053(12) 0.0016(11)
N3 0.0418(16) 0.0266(13) 0.0340(15) -0.0012(10) 0.0080(12) -0.0004(11)
N40 0.0419(16) 0.0257(13) 0.0317(15) 0.0001(11) 0.0085(12) 0.0024(12)
N6 0.0375(15) 0.0301(13) 0.0297(14) -0.0004(11) 0.0059(11) -0.0004(11)
N5 0.0386(15) 0.0249(13) 0.0312(14) -0.0009(10) 0.0066(12) -0.0009(11)
C23 0.0372(17) 0.0302(16) 0.0245(16) 0.0021(12) 0.0047(13) 0.0009(13)
C2 0.0362(17) 0.0291(15) 0.0310(17) 0.0065(12) 0.0053(14) 0.0017(13)
C5 0.0392(18) 0.0299(16) 0.0331(17) -0.0012(13) 0.0052(14) -0.0005(13)
C13 0.0331(17) 0.0339(17) 0.0317(17) 0.0038(13) 0.0037(13) -0.0010(13)
C4 0.0412(18) 0.0312(16) 0.0309(17) 0.0000(13) 0.0078(14) 0.0019(14)
C1 0.0365(17) 0.0287(16) 0.0262(16) 0.0036(12) 0.0057(13) -0.0014(13)
C14 0.0363(17) 0.0280(15) 0.0333(17) 0.0021(12) 0.0059(14) -0.0035(13)
C24 0.0372(17) 0.0323(16) 0.0250(16) 0.0028(12) 0.0068(13) 0.0037(13)
C16 0.0369(18) 0.0408(18) 0.041(2) -0.0034(15) 0.0060(15) -0.0095(15)
C22 0.0428(19) 0.0319(16) 0.0293(17) 0.0015(13) 0.0066(14) 0.0048(14)
C15 0.0413(19) 0.0331(17) 0.0388(19) -0.0014(14) 0.0073(15) -0.0042(14)
C3 0.0372(17) 0.0265(15) 0.0278(16) 0.0017(12) 0.0015(13) 0.0008(13)
C11 0.0453(19) 0.0250(16) 0.0391(19) -0.0051(13) 0.0096(15) 0.0009(14)
C18 0.0365(18) 0.0356(17) 0.0329(17) -0.0003(13) 0.0065(14) -0.0022(14)
C19 0.0352(18) 0.0382(17) 0.0341(18) 0.0003(13) 0.0076(14) -0.0002(14)
C17 0.0363(18) 0.045(2) 0.043(2) 0.0007(15) 0.0090(15) -0.0039(15)
C7 0.0434(19) 0.0308(16) 0.0390(19) 0.0012(13) 0.0094(15) 0.0048(14)
C29 0.0392(19) 0.0429(19) 0.044(2) -0.0009(15) 0.0086(16) 0.0114(15)
C21 0.0400(18) 0.0362(17) 0.0313(17) 0.0022(13) 0.0074(14) 0.0074(14)
C40 0.056(2) 0.0329(17) 0.0255(16) 0.0049(13) 0.0029(15) 0.0063(15)
C9 0.046(2) 0.0301(16) 0.0393(19) 0.0025(13) 0.0094(15) 0.0054(14)
C20 0.0370(18) 0.0416(19) 0.0382(19) 0.0002(14) 0.0052(15) 0.0037(15)
C12 0.047(2) 0.0316(17) 0.0330(18) -0.0028(13) 0.0030(15) -0.0069(14)
C6 0.0359(18) 0.0392(18) 0.0378(19) -0.0042(14) 0.0055(14) -0.0025(14)
C41 0.059(2) 0.0392(19) 0.0364(19) 0.0075(15) -0.0059(17) -0.0030(17)
C45 0.058(2) 0.048(2) 0.040(2) 0.0055(16) 0.0026(18) 0.0103(18)
C10 0.048(2) 0.042(2) 0.060(3) -0.0085(17) 0.0090(18) -0.0097(17)
C8 0.050(2) 0.046(2) 0.056(2) -0.0079(17) 0.0111(19) -0.0084(17)
C25 0.039(2) 0.052(2) 0.060(3) -0.0130(18) 0.0069(18) -0.0102(17)
C32 0.055(2) 0.067(3) 0.045(2) -0.0062(19) 0.0106(19) 0.021(2)
C42 0.071(3) 0.050(2) 0.058(3) 0.0171(19) -0.018(2) -0.011(2)
C31 0.069(3) 0.053(2) 0.063(3) 0.012(2) 0.024(2) 0.026(2)
C44 0.059(3) 0.077(3) 0.060(3) 0.020(2) 0.012(2) 0.024(2)
C43 0.050(3) 0.084(3) 0.074(3) 0.041(3) -0.006(2) -0.006(2)
C30 0.047(2) 0.069(3) 0.084(3) -0.016(2) -0.005(2) 0.020(2)
C46 0.053(3) 0.135(5) 0.130(5) 0.068(4) -0.014(3) -0.014(3)
C26 0.041(5) 0.099(8) 0.102(9) -0.053(7) 0.006(5) -0.028(5)
C27 0.058(6) 0.110(9) 0.056(6) -0.027(5) 0.004(4) -0.035(6)
C28 0.098(9) 0.062(6) 0.115(11) 0.014(6) -0.018(8) -0.049(6)
C27A 0.048(6) 0.063(7) 0.121(12) -0.039(7) 0.011(6) -0.023(5)
C28A 0.086(9) 0.084(9) 0.093(9) -0.026(7) 0.038(7) -0.051(7)
C26A 0.054(6) 0.075(7) 0.120(12) -0.016(7) -0.018(7) -0.012(5)

loop_
_atom_type_symbol
_atom_type_description
_atom_type_scat_dispersion_real
_atom_type_scat_dispersion_imag
_atom_type_scat_source
C C 0.0033 0.0016 'International Tables Vol C Tables 4.2.6.8 and 6.1.1.4'
H H 0.0000 0.0000 'International Tables Vol C Tables 4.2.6.8 and 6.1.1.4'
N N 0.0061 0.0033 'International Tables Vol C Tables 4.2.6.8 and 6.1.1.4'
Ni Ni 0.3393 1.1124 'International Tables Vol C Tables 4.2.6.8 and 6.1.1.4'
O O 0.0106 0.0060 'International Tables Vol C Tables 4.2.6.8 and 6.1.1.4'
S S 0.1246 0.1234 'International Tables Vol C Tables 4.2.6.8 and 6.1.1.4'

loop_
_geom_angle_atom_site_label_1
_geom_angle_atom_site_label_2
_geom_angle_atom_site_label_3
_geom_angle
_geom_angle_site_symmetry_1
_geom_angle_site_symmetry_3
_geom_angle_publ_flag
N10 Ni1 N40 156.20(12) . . ?
N10 Ni1 C2 91.43(12) . . ?
N10 Ni1 C1 91.80(12) . . ?
C2 Ni1 N40 92.47(12) . . ?
C2 Ni1 C1 163.83(13) . . ?
C1 Ni1 N40 90.94(12) . . ?
O41 S40 O40 116.06(15) . . ?
O41 S40 N40 110.21(15) . . ?
O41 S40 C40 105.43(16) . . ?
O40 S40 N40 110.28(15) . . ?
O40 S40 C40 107.16(17) . . ?
N40 S40 C40 107.18(15) . . ?
N4 N2 C23 119.5(2) . . ?
N4 N2 C2 115.6(3) . . ?
C2 N2 C23 124.8(3) . . ?
N3 N1 C1 115.8(2) . . ?
N3 N1 C14 118.3(2) . . ?
C1 N1 C14 125.8(2) . . ?
C13 N10 Ni1 124.8(2) . . ?
C13 N10 C24 104.0(3) . . ?
C24 N10 Ni1 124.8(2) . . ?
N6 N4 N2 101.8(2) . . ?
N5 N3 N1 101.7(2) . . ?
Ni1 N40 H40 115(2) . . ?
S40 N40 Ni1 111.43(15) . . ?
S40 N40 H40 102(2) . . ?
N4 N6 C4 113.8(3) . . ?
N4 N6 C12 119.8(3) . . ?
C4 N6 C12 126.3(3) . . ?
N3 N5 C3 114.0(3) . . ?
N3 N5 C11 118.5(2) . . ?
C3 N5 C11 127.5(3) . . ?
C24 C23 N2 117.3(3) . . ?
C22 C23 N2 122.7(3) . . ?
C22 C23 C24 119.9(3) . . ?
N2 C2 Ni1 127.7(2) . . ?
N2 C2 C4 101.7(3) . . ?
C4 C2 Ni1 130.4(2) . . ?
H5A C5 H5B 108.0 . . ?
C3 C5 H5A 109.3 . . ?
C3 C5 H5B 109.3 . . ?
C3 C5 C7 111.6(3) . . ?
C7 C5 H5A 109.3 . . ?
C7 C5 H5B 109.3 . . ?
N10 C13 C14 128.0(3) . . ?
N10 C13 C18 113.3(3) . . ?
C14 C13 C18 118.6(3) . . ?
N6 C4 C2 107.1(3) . . ?
N6 C4 C6 121.2(3) . . ?
C2 C4 C6 131.6(3) . . ?
N1 C1 Ni1 126.1(2) . . ?
N1 C1 C3 101.5(2) . . ?
C3 C1 Ni1 132.3(2) . . ?
C13 C14 N1 118.1(3) . . ?
C15 C14 N1 121.8(3) . . ?
C15 C14 C13 120.1(3) . . ?
N10 C24 C23 128.3(3) . . ?
N10 C24 C19 112.7(3) . . ?
C23 C24 C19 118.8(3) . . ?
C15 C16 C25 120.0(3) . . ?
C17 C16 C15 118.5(3) . . ?
C17 C16 C25 121.5(3) . . ?
C23 C22 H22 119.3 . . ?
C23 C22 C21 121.5(3) . . ?
C21 C22 H22 119.3 . . ?
C14 C15 C16 121.5(3) . . ?
C14 C15 H15 119.2 . . ?
C16 C15 H15 119.2 . . ?
N5 C3 C5 120.4(3) . . ?
N5 C3 C1 107.1(3) . . ?
C1 C3 C5 132.4(3) . . ?
N5 C11 H11A 110.1 . . ?
N5 C11 H11B 110.1 . . ?
N5 C11 C9 108.1(3) . . ?
H11A C11 H11B 108.4 . . ?
C9 C11 H11A 110.1 . . ?
C9 C11 H11B 110.1 . . ?
C13 C18 C19 104.8(3) . . ?
C17 C18 C13 120.9(3) . . ?
C17 C18 C19 134.2(3) . . ?
C24 C19 C18 105.0(3) . . ?
C20 C19 C24 120.3(3) . . ?
C20 C19 C18 134.3(3) . . ?
C16 C17 C18 120.4(3) . . ?
C16 C17 H17 119.8 . . ?
C18 C17 H17 119.8 . . ?
C5 C7 H7A 109.6 . . ?
C5 C7 H7B 109.6 . . ?
H7A C7 H7B 108.1 . . ?
C9 C7 C5 110.4(3) . . ?
C9 C7 H7A 109.6 . . ?
C9 C7 H7B 109.6 . . ?
C32 C29 C21 109.7(3) . . ?
C32 C29 C31 108.4(3) . . ?
C32 C29 C30 108.4(3) . . ?
C31 C29 C21 110.1(3) . . ?
C30 C29 C21 112.0(3) . . ?
C30 C29 C31 108.1(3) . . ?
C22 C21 C29 119.6(3) . . ?
C20 C21 C22 118.5(3) . . ?
C20 C21 C29 121.9(3) . . ?
C41 C40 S40 119.3(3) . . ?
C45 C40 S40 120.7(3) . . ?
C45 C40 C41 119.9(4) . . ?
C11 C9 C7 110.1(3) . . ?
C11 C9 H9A 109.6 . . ?
C11 C9 H9B 109.6 . . ?
C7 C9 H9A 109.6 . . ?
C7 C9 H9B 109.6 . . ?
H9A C9 H9B 108.2 . . ?
C19 C20 H20 119.6 . . ?
C21 C20 C19 120.8(3) . . ?
C21 C20 H20 119.6 . . ?
N6 C12 H12A 109.9 . . ?
N6 C12 H12B 109.9 . . ?
N6 C12 C10 109.1(3) . . ?
H12A C12 H12B 108.3 . . ?
C10 C12 H12A 109.9 . . ?
C10 C12 H12B 109.9 . . ?
C4 C6 H6A 109.0 . . ?
C4 C6 H6B 109.0 . . ?
C4 C6 C8 112.9(3) . . ?
H6A C6 H6B 107.8 . . ?
C8 C6 H6A 109.0 . . ?
C8 C6 H6B 109.0 . . ?
C40 C41 H41 120.2 . . ?
C42 C41 C40 119.5(4) . . ?
C42 C41 H41 120.2 . . ?
C40 C45 H45 120.2 . . ?
C44 C45 C40 119.5(4) . . ?
C44 C45 H45 120.2 . . ?
C12 C10 H10A 108.9 . . ?
C12 C10 H10B 108.9 . . ?
C12 C10 C8 113.2(3) . . ?
H10A C10 H10B 107.8 . . ?
C8 C10 H10A 108.9 . . ?
C8 C10 H10B 108.9 . . ?
C6 C8 H8A 109.3 . . ?
C6 C8 H8B 109.3 . . ?
C10 C8 C6 111.5(3) . . ?
C10 C8 H8A 109.3 . . ?
C10 C8 H8B 109.3 . . ?
H8A C8 H8B 108.0 . . ?
C16 C25 C26 112.9(4) . . ?
C16 C25 C27 109.2(4) . . ?
C16 C25 C28A 106.5(5) . . ?
C26 C25 C27 105.3(7) . . ?
C28 C25 C16 109.6(5) . . ?
C28 C25 C26 111.0(7) . . ?
C28 C25 C27 108.7(7) . . ?
C27A C25 C16 112.4(4) . . ?
C27A C25 C28A 108.1(8) . . ?
C26A C25 C16 108.9(5) . . ?
C26A C25 C27A 108.6(8) . . ?
C26A C25 C28A 112.4(8) . . ?
C29 C32 H32A 109.5 . . ?
C29 C32 H32B 109.5 . . ?
C29 C32 H32C 109.5 . . ?
H32A C32 H32B 109.5 . . ?
H32A C32 H32C 109.5 . . ?
H32B C32 H32C 109.5 . . ?
C41 C42 H42 119.3 . . ?
C43 C42 C41 121.3(4) . . ?
C43 C42 H42 119.3 . . ?
C29 C31 H31A 109.5 . . ?
C29 C31 H31B 109.5 . . ?
C29 C31 H31C 109.5 . . ?
H31A C31 H31B 109.5 . . ?
H31A C31 H31C 109.5 . . ?
H31B C31 H31C 109.5 . . ?
C45 C44 H44 119.5 . . ?
C45 C44 C43 121.0(4) . . ?
C43 C44 H44 119.5 . . ?
C42 C43 C44 118.7(4) . . ?
C42 C43 C46 121.1(5) . . ?
C44 C43 C46 120.2(5) . . ?
C29 C30 H30A 109.5 . . ?
C29 C30 H30B 109.5 . . ?
C29 C30 H30C 109.5 . . ?
H30A C30 H30B 109.5 . . ?
H30A C30 H30C 109.5 . . ?
H30B C30 H30C 109.5 . . ?
C43 C46 H46A 109.5 . . ?
C43 C46 H46B 109.5 . . ?
C43 C46 H46C 109.5 . . ?
H46A C46 H46B 109.5 . . ?
H46A C46 H46C 109.5 . . ?
H46B C46 H46C 109.5 . . ?
C25 C26 H26A 109.5 . . ?
C25 C26 H26B 109.5 . . ?
C25 C26 H26C 109.5 . . ?
H26A C26 H26B 109.5 . . ?
H26A C26 H26C 109.5 . . ?
H26B C26 H26C 109.5 . . ?
C25 C27 H27A 109.5 . . ?
C25 C27 H27B 109.5 . . ?
C25 C27 H27C 109.5 . . ?
H27A C27 H27B 109.5 . . ?
H27A C27 H27C 109.5 . . ?
H27B C27 H27C 109.5 . . ?
C25 C28 H28A 109.5 . . ?
C25 C28 H28B 109.5 . . ?
C25 C28 H28C 109.5 . . ?
H28A C28 H28B 109.5 . . ?
H28A C28 H28C 109.5 . . ?
H28B C28 H28C 109.5 . . ?
C25 C27A H27D 109.5 . . ?
C25 C27A H27E 109.5 . . ?
C25 C27A H27F 109.5 . . ?
H27D C27A H27E 109.5 . . ?
H27D C27A H27F 109.5 . . ?
H27E C27A H27F 109.5 . . ?
C25 C28A H28D 109.5 . . ?
C25 C28A H28E 109.5 . . ?
C25 C28A H28F 109.5 . . ?
H28D C28A H28E 109.5 . . ?
H28D C28A H28F 109.5 . . ?
H28E C28A H28F 109.5 . . ?
C25 C26A H26D 109.5 . . ?
C25 C26A H26E 109.5 . . ?
C25 C26A H26F 109.5 . . ?
H26D C26A H26E 109.5 . . ?
H26D C26A H26F 109.5 . . ?
H26E C26A H26F 109.5 . . ?

loop_
_geom_bond_atom_site_label_1
_geom_bond_atom_site_label_2
_geom_bond_distance
_geom_bond_site_symmetry_2
_geom_bond_publ_flag
Ni1 N10 1.862(3) . ?
Ni1 N40 1.937(3) . ?
Ni1 C2 1.907(3) . ?
Ni1 C1 1.921(3) . ?
S40 O41 1.438(2) . ?
S40 O40 1.444(2) . ?
S40 N40 1.595(3) . ?
S40 C40 1.773(4) . ?
N2 N4 1.352(3) . ?
N2 C23 1.427(4) . ?
N2 C2 1.369(4) . ?
N1 N3 1.348(3) . ?
N1 C1 1.371(4) . ?
N1 C14 1.419(4) . ?
N10 C13 1.376(4) . ?
N10 C24 1.386(4) . ?
N4 N6 1.325(4) . ?
N3 N5 1.320(4) . ?
N40 H40 0.86(4) . ?
N6 C4 1.352(4) . ?
N6 C12 1.469(4) . ?
N5 C3 1.353(4) . ?
N5 C11 1.467(4) . ?
C23 C24 1.393(4) . ?
C23 C22 1.389(4) . ?
C2 C4 1.401(5) . ?
C5 H5A 0.9900 . ?
C5 H5B 0.9900 . ?
C5 C3 1.499(4) . ?
C5 C7 1.545(4) . ?
C13 C14 1.395(4) . ?
C13 C18 1.411(4) . ?
C4 C6 1.487(4) . ?
C1 C3 1.398(4) . ?
C14 C15 1.389(4) . ?
C24 C19 1.416(4) . ?
C16 C15 1.409(5) . ?
C16 C17 1.387(5) . ?
C16 C25 1.533(5) . ?
C22 H22 0.9500 . ?
C22 C21 1.406(5) . ?
C15 H15 0.9500 . ?
C11 H11A 0.9900 . ?
C11 H11B 0.9900 . ?
C11 C9 1.516(5) . ?
C18 C19 1.449(4) . ?
C18 C17 1.400(5) . ?
C19 C20 1.394(5) . ?
C17 H17 0.9500 . ?
C7 H7A 0.9900 . ?
C7 H7B 0.9900 . ?
C7 C9 1.528(4) . ?
C29 C21 1.545(4) . ?
C29 C32 1.525(5) . ?
C29 C31 1.532(5) . ?
C29 C30 1.525(6) . ?
C21 C20 1.383(5) . ?
C40 C41 1.398(5) . ?
C40 C45 1.386(5) . ?
C9 H9A 0.9900 . ?
C9 H9B 0.9900 . ?
C20 H20 0.9500 . ?
C12 H12A 0.9900 . ?
C12 H12B 0.9900 . ?
C12 C10 1.495(5) . ?
C6 H6A 0.9900 . ?
C6 H6B 0.9900 . ?
C6 C8 1.523(5) . ?
C41 H41 0.9500 . ?
C41 C42 1.383(6) . ?
C45 H45 0.9500 . ?
C45 C44 1.386(6) . ?
C10 H10A 0.9900 . ?
C10 H10B 0.9900 . ?
C10 C8 1.500(5) . ?
C8 H8A 0.9900 . ?
C8 H8B 0.9900 . ?
C25 C26 1.535(10) . ?
C25 C27 1.545(10) . ?
C25 C28 1.509(11) . ?
C25 C27A 1.528(10) . ?
C25 C28A 1.541(12) . ?
C25 C26A 1.519(12) . ?
C32 H32A 0.9800 . ?
C32 H32B 0.9800 . ?
C32 H32C 0.9800 . ?
C42 H42 0.9500 . ?
C42 C43 1.377(7) . ?
C31 H31A 0.9800 . ?
C31 H31B 0.9800 . ?
C31 H31C 0.9800 . ?
C44 H44 0.9500 . ?
C44 C43 1.395(7) . ?
C43 C46 1.515(6) . ?
C30 H30A 0.9800 . ?
C30 H30B 0.9800 . ?
C30 H30C 0.9800 . ?
C46 H46A 0.9800 . ?
C46 H46B 0.9800 . ?
C46 H46C 0.9800 . ?
C26 H26A 0.9800 . ?
C26 H26B 0.9800 . ?
C26 H26C 0.9800 . ?
C27 H27A 0.9800 . ?
C27 H27B 0.9800 . ?
C27 H27C 0.9800 . ?
C28 H28A 0.9800 . ?
C28 H28B 0.9800 . ?
C28 H28C 0.9800 . ?
C27A H27D 0.9800 . ?
C27A H27E 0.9800 . ?
C27A H27F 0.9800 . ?
C28A H28D 0.9800 . ?
C28A H28E 0.9800 . ?
C28A H28F 0.9800 . ?
C26A H26D 0.9800 . ?
C26A H26E 0.9800 . ?
C26A H26F 0.9800 . ?

loop_
_geom_torsion_atom_site_label_1
_geom_torsion_atom_site_label_2
_geom_torsion_atom_site_label_3
_geom_torsion_atom_site_label_4
_geom_torsion
_geom_torsion_site_symmetry_1
_geom_torsion_site_symmetry_2
_geom_torsion_site_symmetry_3
_geom_torsion_site_symmetry_4
_geom_torsion_publ_flag
Ni1 N10 C13 C14 -20.6(5) . . . . ?
Ni1 N10 C13 C18 156.2(2) . . . . ?
Ni1 N10 C24 C23 20.1(4) . . . . ?
Ni1 N10 C24 C19 -155.1(2) . . . . ?
Ni1 C2 C4 N6 176.5(2) . . . . ?
Ni1 C2 C4 C6 -6.3(5) . . . . ?
Ni1 C1 C3 N5 -176.9(2) . . . . ?
Ni1 C1 C3 C5 -2.7(5) . . . . ?
S40 C40 C41 C42 -177.9(3) . . . . ?
S40 C40 C45 C44 177.1(3) . . . . ?
O41 S40 N40 Ni1 -81.57(18) . . . . ?
O41 S40 C40 C41 178.6(3) . . . . ?
O41 S40 C40 C45 1.6(3) . . . . ?
N2 N4 N6 C4 -0.4(3) . . . . ?
N2 N4 N6 C12 -176.2(3) . . . . ?
N2 C23 C24 N10 4.1(5) . . . . ?
N2 C23 C24 C19 179.0(3) . . . . ?
N2 C23 C22 C21 -177.3(3) . . . . ?
N2 C2 C4 N6 1.2(3) . . . . ?
N2 C2 C4 C6 178.5(3) . . . . ?
O40 S40 N40 Ni1 148.99(16) . . . . ?
O40 S40 C40 C41 -57.2(3) . . . . ?
O40 S40 C40 C45 125.8(3) . . . . ?
N1 N3 N5 C3 0.0(3) . . . . ?
N1 N3 N5 C11 178.7(3) . . . . ?
N1 C1 C3 N5 0.0(3) . . . . ?
N1 C1 C3 C5 174.2(3) . . . . ?
N1 C14 C15 C16 -179.0(3) . . . . ?
N10 C13 C14 N1 -1.6(5) . . . . ?
N10 C13 C14 C15 178.1(3) . . . . ?
N10 C13 C18 C19 -3.2(4) . . . . ?
N10 C13 C18 C17 -180.0(3) . . . . ?
N10 C24 C19 C18 0.4(4) . . . . ?
N10 C24 C19 C20 174.4(3) . . . . ?
N4 N2 C23 C24 165.9(3) . . . . ?
N4 N2 C23 C22 -16.5(4) . . . . ?
N4 N2 C2 Ni1 -177.1(2) . . . . ?
N4 N2 C2 C4 -1.6(3) . . . . ?
N4 N6 C4 C2 -0.5(4) . . . . ?
N4 N6 C4 C6 -178.1(3) . . . . ?
N4 N6 C12 C10 158.3(3) . . . . ?
N3 N1 C1 Ni1 177.2(2) . . . . ?
N3 N1 C1 C3 0.0(3) . . . . ?
N3 N1 C14 C13 -164.4(3) . . . . ?
N3 N1 C14 C15 15.9(4) . . . . ?
N3 N5 C3 C5 -175.0(3) . . . . ?
N3 N5 C3 C1 0.0(4) . . . . ?
N3 N5 C11 C9 157.0(3) . . . . ?
N40 Ni1 N10 C13 -71.6(4) . . . . ?
N40 Ni1 N10 C24 75.6(4) . . . . ?
N40 S40 C40 C41 61.2(3) . . . . ?
N40 S40 C40 C45 -115.9(3) . . . . ?
N6 C4 C6 C8 -8.0(5) . . . . ?
N6 C12 C10 C8 47.5(4) . . . . ?
N5 C11 C9 C7 51.9(3) . . . . ?
C23 N2 N4 N6 178.4(2) . . . . ?
C23 N2 C2 Ni1 6.1(4) . . . . ?
C23 N2 C2 C4 -178.5(3) . . . . ?
C23 C24 C19 C18 -175.2(3) . . . . ?
C23 C24 C19 C20 -1.2(5) . . . . ?
C23 C22 C21 C29 176.9(3) . . . . ?
C23 C22 C21 C20 -1.9(5) . . . . ?
C2 Ni1 N10 C13 -171.0(3) . . . . ?
C2 Ni1 N10 C24 -23.8(3) . . . . ?
C2 N2 N4 N6 1.4(3) . . . . ?
C2 N2 C23 C24 -17.4(4) . . . . ?
C2 N2 C23 C22 160.3(3) . . . . ?
C2 C4 C6 C8 175.1(3) . . . . ?
C5 C7 C9 C11 -64.6(4) . . . . ?
C13 N10 C24 C23 172.8(3) . . . . ?
C13 N10 C24 C19 -2.3(3) . . . . ?
C13 C14 C15 C16 1.3(5) . . . . ?
C13 C18 C19 C24 1.6(3) . . . . ?
C13 C18 C19 C20 -171.1(4) . . . . ?
C13 C18 C17 C16 1.6(5) . . . . ?
C4 N6 C12 C10 -16.9(4) . . . . ?
C4 C6 C8 C10 37.8(4) . . . . ?
C1 Ni1 N10 C13 24.8(3) . . . . ?
C1 Ni1 N10 C24 172.1(3) . . . . ?
C1 N1 N3 N5 0.0(3) . . . . ?
C1 N1 C14 C13 11.6(5) . . . . ?
C1 N1 C14 C15 -168.1(3) . . . . ?
C14 N1 N3 N5 176.4(3) . . . . ?
C14 N1 C1 Ni1 1.1(4) . . . . ?
C14 N1 C1 C3 -176.1(3) . . . . ?
C14 C13 C18 C19 173.9(3) . . . . ?
C14 C13 C18 C17 -2.9(5) . . . . ?
C24 N10 C13 C14 -173.4(3) . . . . ?
C24 N10 C13 C18 3.4(4) . . . . ?
C24 C23 C22 C21 0.3(5) . . . . ?
C24 C19 C20 C21 -0.4(5) . . . . ?
C22 C23 C24 N10 -173.6(3) . . . . ?
C22 C23 C24 C19 1.3(4) . . . . ?
C22 C21 C20 C19 1.9(5) . . . . ?
C15 C16 C17 C18 1.1(5) . . . . ?
C15 C16 C25 C26 172.9(7) . . . . ?
C15 C16 C25 C27 56.2(7) . . . . ?
C15 C16 C25 C28 -62.9(8) . . . . ?
C15 C16 C25 C27A 1.0(8) . . . . ?
C15 C16 C25 C28A -117.1(7) . . . . ?
C15 C16 C25 C26A 121.4(7) . . . . ?
C3 N5 C11 C9 -24.5(4) . . . . ?
C3 C5 C7 C9 44.0(4) . . . . ?
C11 N5 C3 C5 6.5(5) . . . . ?
C11 N5 C3 C1 -178.5(3) . . . . ?
C18 C13 C14 N1 -178.3(3) . . . . ?
C18 C13 C14 C15 1.4(5) . . . . ?
C18 C19 C20 C21 171.4(3) . . . . ?
C19 C18 C17 C16 -174.1(4) . . . . ?
C17 C16 C15 C14 -2.6(5) . . . . ?
C17 C16 C25 C26 -7.7(8) . . . . ?
C17 C16 C25 C27 -124.4(6) . . . . ?
C17 C16 C25 C28 116.5(7) . . . . ?
C17 C16 C25 C27A -179.6(7) . . . . ?
C17 C16 C25 C28A 62.2(7) . . . . ?
C17 C16 C25 C26A -59.2(8) . . . . ?
C17 C18 C19 C24 177.7(4) . . . . ?
C17 C18 C19 C20 5.0(7) . . . . ?
C7 C5 C3 N5 -15.7(4) . . . . ?
C7 C5 C3 C1 170.7(3) . . . . ?
C29 C21 C20 C19 -176.8(3) . . . . ?
C40 S40 N40 Ni1 32.7(2) . . . . ?
C40 C41 C42 C43 0.3(6) . . . . ?
C40 C45 C44 C43 1.4(6) . . . . ?
C12 N6 C4 C2 174.9(3) . . . . ?
C12 N6 C4 C6 -2.7(5) . . . . ?
C12 C10 C8 C6 -60.0(4) . . . . ?
C41 C40 C45 C44 0.0(5) . . . . ?
C41 C42 C43 C44 1.1(6) . . . . ?
C41 C42 C43 C46 -180.0(4) . . . . ?
C45 C40 C41 C42 -0.8(5) . . . . ?
C45 C44 C43 C42 -1.9(6) . . . . ?
C45 C44 C43 C46 179.1(4) . . . . ?
C25 C16 C15 C14 176.8(3) . . . . ?
C25 C16 C17 C18 -178.2(3) . . . . ?
C32 C29 C21 C22 69.4(4) . . . . ?
C32 C29 C21 C20 -111.8(4) . . . . ?
C31 C29 C21 C22 -49.8(4) . . . . ?
C31 C29 C21 C20 129.0(4) . . . . ?
C30 C29 C21 C22 -170.2(3) . . . . ?
C30 C29 C21 C20 8.6(5) . . . . ?

loop_
_smtbx_masks_void_nr
_smtbx_masks_void_average_x
_smtbx_masks_void_average_y
_smtbx_masks_void_average_z
_smtbx_masks_void_volume
_smtbx_masks_void_count_electrons
_smtbx_masks_void_content
1 0.000 0.000 -0.577 434.7 79.2 '2 C6H6'
2 0.000 0.500 0.223 434.7 79.2 '2 C6H6'
